data_2241941
loop_
_publ_author_name
'Lee, Chi-Heon'
'Moon, Suk-Hee'
'Park, Ki-Min'
'Kang, Youngjin'

_publ_section_title
;
 Crystal structure of
 <i>fac</i>-[2-(4-methyl-5-phenylpyridin-2-yl)phenyl-\k^2^<i>C</i>^1^,<i>N</i>]bis[2-(pyridin-2-yl)phenyl-\k^2^<i>C</i>^1^,<i>N</i>]iridium(III)
;
_journal_issue 12
_journal_name_full 'Acta Crystallographica Section E'
_journal_page_first 1768
_journal_page_last 1770
_journal_paper_doi 10.1107/S2056989016017618
_journal_volume 72
_journal_year 2016
_chemical_formula_iupac '[Ir (C11 H8 N)2 (C18 H14 N)]'
_chemical_formula_moiety 'C40 H30 Ir N3'
_chemical_formula_sum 'C40 H30 Ir N3'
_chemical_formula_weight 744.87
_chemical_name_systematic
<i>fac</i>-[2-(4-Methyl-5-phenylpyridin-2-yl)phenyl-\k^2^<i>C</i>^1^,<i>N</i>]bis[2-(pyridin-2-yl)phenyl-\k^2^<i>C</i>^1^,<i>N</i>]iridium(III)
_space_group_crystal_system monoclinic
_space_group_IT_number 14
_space_group_name_Hall '-P 2ybc'
_space_group_name_H-M_alt 'P 1 21/c 1'
_symmetry_space_group_name_Hall '-P 2ybc'
_symmetry_space_group_name_H-M 'P 1 21/c 1'
_atom_sites_solution_hydrogens geom
_audit_creation_method SHELXL-2014/7
_cell_angle_alpha 90
_cell_angle_beta 106.7150(10)
_cell_angle_gamma 90
_cell_formula_units_Z 4
_cell_length_a 19.8293(3)
_cell_length_b 8.64640(10)
_cell_length_c 18.1551(3)
_cell_measurement_reflns_used 9925
_cell_measurement_temperature 173(2)
_cell_measurement_theta_max 27.53
_cell_measurement_theta_min 2.34
_cell_volume 2981.21(8)
_computing_cell_refinement
;
SAINT (Bruker, 2013)
;
_computing_data_collection
;
APEX2 (Bruker, 2013)
;
_computing_data_reduction
;
SAINT (Bruker, 2013)
;
_computing_molecular_graphics
;
DIAMOND (Brandenburg, 2010)
;
_computing_publication_material
;
SHELXTL (Sheldrick, 2008)
;
_computing_structure_refinement
;
SHELXL2014 (Sheldrick, 2015)
;
_computing_structure_solution
;
SHELXS97 (Sheldrick, 2008)
;
_diffrn_ambient_temperature 173(2)
_diffrn_measured_fraction_theta_full 0.999
_diffrn_measured_fraction_theta_max 0.996
_diffrn_measurement_device_type 'Bruker APEXII CCD'
_diffrn_measurement_method '\f and \w scans'
_diffrn_radiation_type MoK\a
_diffrn_radiation_wavelength 0.71073
_diffrn_reflns_av_R_equivalents 0.0327
_diffrn_reflns_limit_h_max 25
_diffrn_reflns_limit_h_min -25
_diffrn_reflns_limit_k_max 11
_diffrn_reflns_limit_k_min -11
_diffrn_reflns_limit_l_max 23
_diffrn_reflns_limit_l_min -23
_diffrn_reflns_number 27408
_diffrn_reflns_theta_full 25.242
_diffrn_reflns_theta_max 27.548
_diffrn_reflns_theta_min 2.145
_exptl_absorpt_coefficient_mu 4.513
_exptl_absorpt_correction_T_max 0.7456
_exptl_absorpt_correction_T_min 0.5207
_exptl_absorpt_correction_type multi-scan
_exptl_absorpt_process_details
;
(<i>SADABS</i>; Bruker, 2013)
;
_exptl_crystal_colour yellow
_exptl_crystal_density_diffrn 1.660
_exptl_crystal_description block
_exptl_crystal_F_000 1472
_exptl_crystal_size_max 0.300
_exptl_crystal_size_mid 0.250
_exptl_crystal_size_min 0.170
_refine_diff_density_max 1.770
_refine_diff_density_min -0.710
_refine_ls_extinction_method none
_refine_ls_goodness_of_fit_ref 1.019
_refine_ls_hydrogen_treatment constr
_refine_ls_matrix_type full
_refine_ls_number_parameters 397
_refine_ls_number_reflns 6855
_refine_ls_number_restraints 0
_refine_ls_restrained_S_all 1.019
_refine_ls_R_factor_all 0.0313
_refine_ls_R_factor_gt 0.0260
_refine_ls_shift/su_max 0.001
_refine_ls_shift/su_mean 0.000
_refine_ls_structure_factor_coef Fsqd
_refine_ls_weighting_details 'w=1/[\s^2^(Fo^2^)+(0.0283P)^2^+4.5659P] where P=(Fo^2^+2Fc^2^)/3'
_refine_ls_weighting_scheme calc
_refine_ls_wR_factor_gt 0.0603
_refine_ls_wR_factor_ref 0.0623
_reflns_number_gt 6080
_reflns_number_total 6855
_reflns_threshold_expression 'I > 2\s(I)'
_cod_data_source_file wm5336sup1.cif
_cod_data_source_block I
_cod_database_code 2241941
_shelx_space_group_comment
;
The symmetry employed for this shelxl refinement is uniquely defined
by the following loop, which should always be used as a source of
symmetry information in preference to the above space-group names.
They are only intended as comments.
;
_shelx_estimated_absorpt_t_min 0.345
_shelx_estimated_absorpt_t_max 0.514

loop_
_space_group_symop_operation_xyz
'x, y, z'
'-x, y+1/2, -z+1/2'
'-x, -y, -z'
'x, -y-1/2, z-1/2'

loop_
_atom_site_type_symbol
_atom_site_label
_atom_site_fract_x
_atom_site_fract_y
_atom_site_fract_z
_atom_site_U_iso_or_equiv
_atom_site_adp_type
_atom_site_calc_flag
_atom_site_occupancy
Ir Ir1 0.29220(2) 0.64276(2) 0.04767(2) 0.02005(5) Uani d 1
N N1 0.29261(14) 0.8427(3) 0.11505(15) 0.0229(6) Uani d 1
N N2 0.19761(13) 0.6951(3) -0.03909(15) 0.0221(5) Uani d 1
N N3 0.36253(15) 0.7274(3) -0.01184(16) 0.0278(6) Uani d 1
C C1 0.32224(19) 0.9782(4) 0.10758(19) 0.0292(7) Uani d 1
H H1 0.3448 0.9885 0.0682 0.035 Uiso calc 1
C C2 0.3217(2) 1.1028(4) 0.1537(2) 0.0364(8) Uani d 1
H H2 0.3427 1.1979 0.1459 0.044 Uiso calc 1
C C3 0.2901(2) 1.0878(5) 0.2118(2) 0.0390(9) Uani d 1
H H3 0.2896 1.1721 0.2452 0.047 Uiso calc 1
C C4 0.2595(2) 0.9492(4) 0.2208(2) 0.0343(8) Uani d 1
H H4 0.2379 0.9371 0.2608 0.041 Uiso calc 1
C C5 0.25996(17) 0.8260(4) 0.17116(19) 0.0246(7) Uani d 1
C C6 0.22626(17) 0.6753(4) 0.17108(19) 0.0241(7) Uani d 1
C C7 0.18657(19) 0.6405(4) 0.2211(2) 0.0301(8) Uani d 1
H H7 0.1826 0.7142 0.2585 0.036 Uiso calc 1
C C8 0.15301(19) 0.4997(5) 0.2166(2) 0.0350(8) Uani d 1
H H8 0.1257 0.4762 0.2505 0.042 Uiso calc 1
C C9 0.1596(2) 0.3924(4) 0.1620(2) 0.0342(8) Uani d 1
H H9 0.1371 0.2947 0.1589 0.041 Uiso calc 1
C C10 0.19868(18) 0.4272(4) 0.1123(2) 0.0299(7) Uani d 1
H H10 0.2020 0.3525 0.0751 0.036 Uiso calc 1
C C11 0.23371(16) 0.5691(4) 0.11465(17) 0.0231(6) Uani d 1
C C12 0.17645(17) 0.5849(4) -0.09425(18) 0.0244(7) Uani d 1
C C13 0.22309(17) 0.4510(4) -0.08479(18) 0.0233(6) Uani d 1
C C14 0.28203(16) 0.4536(4) -0.01860(18) 0.0233(7) Uani d 1
C C15 0.32853(18) 0.3276(4) -0.0099(2) 0.0275(7) Uani d 1
H H15 0.3689 0.3247 0.0336 0.033 Uiso calc 1
C C16 0.31741(19) 0.2077(4) -0.0626(2) 0.0310(8) Uani d 1
H H16 0.3504 0.1253 -0.0550 0.037 Uiso calc 1
C C17 0.2591(2) 0.2069(4) -0.1257(2) 0.0312(8) Uani d 1
H H17 0.2515 0.1237 -0.1613 0.037 Uiso calc 1
C C18 0.21153(19) 0.3280(4) -0.13697(19) 0.0280(7) Uani d 1
H H18 0.1709 0.3276 -0.1803 0.034 Uiso calc 1
C C19 0.11442(18) 0.6060(4) -0.1549(2) 0.0294(8) Uani d 1
H H19 0.1004 0.5301 -0.1942 0.035 Uiso calc 1
C C20 0.07314(17) 0.7395(4) -0.15741(18) 0.0259(7) Uani d 1
C C21 0.09467(17) 0.8491(4) -0.09800(19) 0.0239(7) Uani d 1
C C22 0.05436(17) 0.9901(4) -0.09133(17) 0.0249(7) Uani d 1
C C23 0.08800(19) 1.1305(4) -0.0697(2) 0.0306(8) Uani d 1
H H23 0.1374 1.1375 -0.0614 0.037 Uiso calc 1
C C24 0.0506(2) 1.2615(5) -0.0599(2) 0.0373(9) Uani d 1
H H24 0.0746 1.3565 -0.0448 0.045 Uiso calc 1
C C25 -0.0211(2) 1.2533(5) -0.0722(2) 0.0394(9) Uani d 1
H H25 -0.0468 1.3428 -0.0661 0.047 Uiso calc 1
C C26 -0.0557(2) 1.1141(5) -0.0935(2) 0.0367(9) Uani d 1
H H26 -0.1052 1.1082 -0.1022 0.044 Uiso calc 1
C C27 -0.01834(18) 0.9837(5) -0.10215(19) 0.0305(8) Uani d 1
H H27 -0.0424 0.8882 -0.1156 0.037 Uiso calc 1
C C28 0.15737(17) 0.8197(4) -0.04181(18) 0.0234(7) Uani d 1
H H28 0.1729 0.8943 -0.0021 0.028 Uiso calc 1
C C29 0.00979(19) 0.7602(5) -0.2259(2) 0.0345(8) Uani d 1
H H29A 0.0048 0.6701 -0.2597 0.041 Uiso calc 1
H H29B -0.0324 0.7707 -0.2085 0.041 Uiso calc 1
H H29C 0.0157 0.8535 -0.2540 0.041 Uiso calc 1
C C30 0.3439(2) 0.7941(4) -0.0815(2) 0.0360(8) Uani d 1
H H30 0.2953 0.8109 -0.1062 0.043 Uiso calc 1
C C31 0.3921(3) 0.8394(5) -0.1188(3) 0.0489(11) Uani d 1
H H31 0.3773 0.8862 -0.1682 0.059 Uiso calc 1
C C32 0.4622(3) 0.8150(6) -0.0825(3) 0.0596(14) Uani d 1
H H32 0.4968 0.8455 -0.1066 0.072 Uiso calc 1
C C33 0.4820(2) 0.7464(6) -0.0116(3) 0.0534(12) Uani d 1
H H33 0.5305 0.7304 0.0138 0.064 Uiso calc 1
C C34 0.43158(19) 0.7001(4) 0.0236(2) 0.0338(8) Uani d 1
C C35 0.44516(19) 0.6172(4) 0.0971(2) 0.0337(8) Uani d 1
C C36 0.38503(17) 0.5785(4) 0.12033(19) 0.0261(7) Uani d 1
C C37 0.3974(2) 0.4950(4) 0.1889(2) 0.0350(8) Uani d 1
H H37 0.3584 0.4691 0.2072 0.042 Uiso calc 1
C C38 0.4639(2) 0.4488(5) 0.2311(2) 0.0471(11) Uani d 1
H H38 0.4701 0.3916 0.2772 0.057 Uiso calc 1
C C39 0.5216(2) 0.4860(6) 0.2059(3) 0.0525(12) Uani d 1
H H39 0.5674 0.4527 0.2344 0.063 Uiso calc 1
C C40 0.5128(2) 0.5708(5) 0.1401(3) 0.0483(11) Uani d 1
H H40 0.5526 0.5982 0.1236 0.058 Uiso calc 1

loop_
_atom_site_aniso_label
_atom_site_aniso_U_11
_atom_site_aniso_U_22
_atom_site_aniso_U_33
_atom_site_aniso_U_12
_atom_site_aniso_U_13
_atom_site_aniso_U_23
Ir1 0.01823(7) 0.02267(7) 0.01843(7) 0.00119(5) 0.00394(5) -0.00203(5)
N1 0.0223(14) 0.0243(14) 0.0211(13) 0.0011(11) 0.0049(11) -0.0029(11)
N2 0.0186(13) 0.0271(14) 0.0206(13) -0.0020(11) 0.0055(11) 0.0004(11)
N3 0.0306(15) 0.0247(15) 0.0309(15) -0.0012(12) 0.0137(13) -0.0080(12)
C1 0.0325(18) 0.0304(18) 0.0254(17) -0.0015(15) 0.0093(15) -0.0016(14)
C2 0.046(2) 0.0267(18) 0.037(2) -0.0028(16) 0.0114(18) -0.0050(15)
C3 0.050(2) 0.032(2) 0.036(2) 0.0037(18) 0.0148(18) -0.0109(16)
C4 0.042(2) 0.036(2) 0.0280(18) 0.0034(17) 0.0148(16) -0.0065(15)
C5 0.0205(16) 0.0303(18) 0.0212(16) 0.0049(13) 0.0032(13) -0.0002(13)
C6 0.0200(16) 0.0286(17) 0.0225(16) 0.0055(13) 0.0041(13) 0.0016(13)
C7 0.0276(18) 0.038(2) 0.0260(17) 0.0079(15) 0.0090(14) 0.0017(14)
C8 0.0306(19) 0.045(2) 0.0321(19) 0.0012(17) 0.0142(16) 0.0092(16)
C9 0.0301(19) 0.033(2) 0.040(2) -0.0039(15) 0.0112(16) 0.0051(16)
C10 0.0278(17) 0.0333(19) 0.0283(17) 0.0003(15) 0.0076(14) -0.0035(15)
C11 0.0201(15) 0.0285(17) 0.0193(15) 0.0060(14) 0.0034(12) 0.0048(13)
C12 0.0264(16) 0.0287(17) 0.0194(15) -0.0038(14) 0.0084(13) 0.0006(13)
C13 0.0246(16) 0.0254(17) 0.0211(15) -0.0030(13) 0.0084(13) -0.0005(12)
C14 0.0214(15) 0.0269(17) 0.0233(16) -0.0027(13) 0.0093(13) -0.0009(13)
C15 0.0264(17) 0.0321(19) 0.0236(17) 0.0010(14) 0.0068(14) -0.0015(13)
C16 0.037(2) 0.0231(17) 0.036(2) 0.0037(15) 0.0158(16) -0.0016(15)
C17 0.043(2) 0.0247(17) 0.0277(18) -0.0050(16) 0.0133(16) -0.0093(14)
C18 0.0310(18) 0.0303(18) 0.0228(17) -0.0074(14) 0.0080(14) -0.0036(13)
C19 0.0266(18) 0.0332(19) 0.0254(17) -0.0091(14) 0.0027(14) -0.0098(14)
C20 0.0232(16) 0.0369(19) 0.0178(15) -0.0037(14) 0.0063(13) 0.0024(13)
C21 0.0198(15) 0.0308(18) 0.0214(16) -0.0021(13) 0.0063(13) 0.0040(13)
C22 0.0209(16) 0.0358(19) 0.0167(15) 0.0039(14) 0.0034(12) 0.0048(13)
C23 0.0271(18) 0.036(2) 0.0272(18) 0.0018(15) 0.0056(15) 0.0054(14)
C24 0.045(2) 0.035(2) 0.031(2) 0.0041(17) 0.0082(17) 0.0058(15)
C25 0.044(2) 0.043(2) 0.031(2) 0.0192(19) 0.0109(17) 0.0076(17)
C26 0.0248(18) 0.058(3) 0.0265(18) 0.0140(17) 0.0066(15) 0.0092(17)
C27 0.0216(17) 0.043(2) 0.0251(17) 0.0008(15) 0.0045(14) 0.0063(15)
C28 0.0242(16) 0.0267(17) 0.0190(15) -0.0016(13) 0.0057(13) -0.0016(12)
C29 0.0263(18) 0.049(2) 0.0240(18) 0.0034(16) 0.0005(14) -0.0027(15)
C30 0.046(2) 0.0297(19) 0.038(2) -0.0017(17) 0.0203(18) -0.0042(16)
C31 0.069(3) 0.038(2) 0.053(3) -0.006(2) 0.039(3) -0.0018(19)
C32 0.062(3) 0.059(3) 0.077(4) -0.012(2) 0.051(3) -0.006(3)
C33 0.034(2) 0.061(3) 0.072(3) -0.007(2) 0.026(2) -0.012(2)
C34 0.0279(18) 0.0304(19) 0.046(2) -0.0045(15) 0.0156(17) -0.0129(17)
C35 0.0236(17) 0.034(2) 0.041(2) 0.0006(14) 0.0042(16) -0.0131(15)
C36 0.0227(16) 0.0233(16) 0.0291(17) 0.0023(14) 0.0021(13) -0.0104(14)
C37 0.036(2) 0.034(2) 0.0280(19) 0.0060(16) -0.0020(15) -0.0055(15)
C38 0.045(2) 0.045(2) 0.036(2) 0.011(2) -0.0133(18) -0.0080(18)
C39 0.029(2) 0.056(3) 0.054(3) 0.012(2) -0.0163(19) -0.012(2)
C40 0.0219(19) 0.054(3) 0.063(3) 0.0017(19) 0.0020(18) -0.017(2)

loop_
_atom_type_symbol
_atom_type_description
_atom_type_scat_dispersion_real
_atom_type_scat_dispersion_imag
_atom_type_scat_source
C C 0.0033 0.0016 'International Tables Vol C Tables 4.2.6.8 and 6.1.1.4'
H H 0.0000 0.0000 'International Tables Vol C Tables 4.2.6.8 and 6.1.1.4'
N N 0.0061 0.0033 'International Tables Vol C Tables 4.2.6.8 and 6.1.1.4'
Ir Ir -1.4442 7.9887 'International Tables Vol C Tables 4.2.6.8 and 6.1.1.4'

loop_
_geom_angle_atom_site_label_1
_geom_angle_atom_site_label_2
_geom_angle_atom_site_label_3
_geom_angle
_geom_angle_publ_flag
C14 Ir1 C36 94.78(13) y
C14 Ir1 C11 97.37(13) y
C36 Ir1 C11 95.40(13) y
C14 Ir1 N1 174.67(11) y
C36 Ir1 N1 89.78(12) y
C11 Ir1 N1 79.41(12) y
C14 Ir1 N2 79.27(12) y
C36 Ir1 N2 173.22(11) y
C11 Ir1 N2 88.63(11) y
N1 Ir1 N2 96.33(11) y
C14 Ir1 N3 86.75(11) y
C36 Ir1 N3 79.51(13) y
C11 Ir1 N3 173.73(12) y
N1 Ir1 N3 96.81(10) y
N2 Ir1 N3 96.80(11) y
C1 N1 C5 119.1(3) ?
C1 N1 Ir1 125.9(2) ?
C5 N1 Ir1 115.0(2) ?
C28 N2 C12 119.0(3) ?
C28 N2 Ir1 126.3(2) ?
C12 N2 Ir1 114.6(2) ?
C30 N3 C34 119.3(3) ?
C30 N3 Ir1 125.8(2) ?
C34 N3 Ir1 114.8(2) ?
N1 C1 C2 123.3(3) ?
N1 C1 H1 118.4 ?
C2 C1 H1 118.4 ?
C1 C2 C3 118.7(4) ?
C1 C2 H2 120.7 ?
C3 C2 H2 120.7 ?
C4 C3 C2 119.1(3) ?
C4 C3 H3 120.5 ?
C2 C3 H3 120.5 ?
C3 C4 C5 120.2(3) ?
C3 C4 H4 119.9 ?
C5 C4 H4 119.9 ?
N1 C5 C4 119.6(3) ?
N1 C5 C6 114.1(3) ?
C4 C5 C6 126.3(3) ?
C7 C6 C11 121.9(3) ?
C7 C6 C5 122.2(3) ?
C11 C6 C5 115.8(3) ?
C8 C7 C6 120.3(3) ?
C8 C7 H7 119.9 ?
C6 C7 H7 119.9 ?
C7 C8 C9 119.3(3) ?
C7 C8 H8 120.4 ?
C9 C8 H8 120.4 ?
C10 C9 C8 120.4(3) ?
C10 C9 H9 119.8 ?
C8 C9 H9 119.8 ?
C9 C10 C11 122.4(3) ?
C9 C10 H10 118.8 ?
C11 C10 H10 118.8 ?
C10 C11 C6 115.8(3) ?
C10 C11 Ir1 128.7(2) ?
C6 C11 Ir1 115.5(2) ?
N2 C12 C19 120.0(3) ?
N2 C12 C13 114.7(3) ?
C19 C12 C13 125.2(3) ?
C18 C13 C14 121.4(3) ?
C18 C13 C12 123.2(3) ?
C14 C13 C12 115.3(3) ?
C15 C14 C13 116.0(3) ?
C15 C14 Ir1 127.9(2) ?
C13 C14 Ir1 116.0(2) ?
C16 C15 C14 122.2(3) ?
C16 C15 H15 118.9 ?
C14 C15 H15 118.9 ?
C17 C16 C15 120.6(3) ?
C17 C16 H16 119.7 ?
C15 C16 H16 119.7 ?
C16 C17 C18 119.6(3) ?
C16 C17 H17 120.2 ?
C18 C17 H17 120.2 ?
C17 C18 C13 120.2(3) ?
C17 C18 H18 119.9 ?
C13 C18 H18 119.9 ?
C12 C19 C20 120.1(3) ?
C12 C19 H19 120.0 ?
C20 C19 H19 120.0 ?
C21 C20 C19 118.8(3) ?
C21 C20 C29 123.4(3) ?
C19 C20 C29 117.7(3) ?
C28 C21 C20 116.8(3) ?
C28 C21 C22 118.8(3) ?
C20 C21 C22 124.4(3) ?
C23 C22 C27 117.8(3) ?
C23 C22 C21 121.1(3) ?
C27 C22 C21 120.9(3) ?
C22 C23 C24 121.2(3) ?
C22 C23 H23 119.4 ?
C24 C23 H23 119.4 ?
C25 C24 C23 120.1(4) ?
C25 C24 H24 120.0 ?
C23 C24 H24 120.0 ?
C24 C25 C26 119.7(4) ?
C24 C25 H25 120.2 ?
C26 C25 H25 120.2 ?
C27 C26 C25 120.2(3) ?
C27 C26 H26 119.9 ?
C25 C26 H26 119.9 ?
C26 C27 C22 121.0(4) ?
C26 C27 H27 119.5 ?
C22 C27 H27 119.5 ?
N2 C28 C21 125.2(3) ?
N2 C28 H28 117.4 ?
C21 C28 H28 117.4 ?
C20 C29 H29A 109.5 ?
C20 C29 H29B 109.5 ?
H29A C29 H29B 109.5 ?
C20 C29 H29C 109.5 ?
H29A C29 H29C 109.5 ?
H29B C29 H29C 109.5 ?
N3 C30 C31 122.9(4) ?
N3 C30 H30 118.5 ?
C31 C30 H30 118.5 ?
C32 C31 C30 118.1(4) ?
C32 C31 H31 120.9 ?
C30 C31 H31 120.9 ?
C33 C32 C31 119.7(4) ?
C33 C32 H32 120.2 ?
C31 C32 H32 120.2 ?
C32 C33 C34 120.5(4) ?
C32 C33 H33 119.8 ?
C34 C33 H33 119.8 ?
N3 C34 C33 119.5(4) ?
N3 C34 C35 114.3(3) ?
C33 C34 C35 126.1(4) ?
C40 C35 C36 121.3(4) ?
C40 C35 C34 122.8(4) ?
C36 C35 C34 115.9(3) ?
C37 C36 C35 116.2(3) ?
C37 C36 Ir1 128.3(3) ?
C35 C36 Ir1 115.5(3) ?
C38 C37 C36 122.5(4) ?
C38 C37 H37 118.8 ?
C36 C37 H37 118.8 ?
C37 C38 C39 119.9(4) ?
C37 C38 H38 120.0 ?
C39 C38 H38 120.0 ?
C40 C39 C38 120.1(4) ?
C40 C39 H39 120.0 ?
C38 C39 H39 120.0 ?
C39 C40 C35 120.1(4) ?
C39 C40 H40 120.0 ?
C35 C40 H40 120.0 ?

loop_
_geom_bond_atom_site_label_1
_geom_bond_atom_site_label_2
_geom_bond_distance
_geom_bond_publ_flag
Ir1 C14 2.006(3) y
Ir1 C36 2.010(3) y
Ir1 C11 2.010(3) y
Ir1 N1 2.117(3) y
Ir1 N2 2.122(3) y
Ir1 N3 2.125(3) y
N1 C1 1.335(4) ?
N1 C5 1.363(4) ?
N2 C28 1.333(4) ?
N2 C12 1.359(4) ?
N3 C30 1.342(5) ?
N3 C34 1.356(5) ?
C1 C2 1.367(5) ?
C1 H1 0.9500 ?
C2 C3 1.379(5) ?
C2 H2 0.9500 ?
C3 C4 1.375(5) ?
C3 H3 0.9500 ?
C4 C5 1.396(5) ?
C4 H4 0.9500 ?
C5 C6 1.465(5) ?
C6 C7 1.395(5) ?
C6 C11 1.415(5) ?
C7 C8 1.379(5) ?
C7 H7 0.9500 ?
C8 C9 1.390(5) ?
C8 H8 0.9500 ?
C9 C10 1.383(5) ?
C9 H9 0.9500 ?
C10 C11 1.404(5) ?
C10 H10 0.9500 ?
C12 C19 1.407(5) ?
C12 C13 1.460(5) ?
C13 C18 1.399(4) ?
C13 C14 1.415(4) ?
C14 C15 1.406(5) ?
C15 C16 1.385(5) ?
C15 H15 0.9500 ?
C16 C17 1.374(5) ?
C16 H16 0.9500 ?
C17 C18 1.385(5) ?
C17 H17 0.9500 ?
C18 H18 0.9500 ?
C19 C20 1.408(5) ?
C19 H19 0.9500 ?
C20 C21 1.407(5) ?
C20 C29 1.502(5) ?
C21 C28 1.386(5) ?
C21 C22 1.482(5) ?
C22 C23 1.386(5) ?
C22 C27 1.399(4) ?
C23 C24 1.393(5) ?
C23 H23 0.9500 ?
C24 C25 1.376(5) ?
C24 H24 0.9500 ?
C25 C26 1.383(6) ?
C25 H25 0.9500 ?
C26 C27 1.382(5) ?
C26 H26 0.9500 ?
C27 H27 0.9500 ?
C28 H28 0.9500 ?
C29 H29A 0.9800 ?
C29 H29B 0.9800 ?
C29 H29C 0.9800 ?
C30 C31 1.377(5) ?
C30 H30 0.9500 ?
C31 C32 1.372(7) ?
C31 H31 0.9500 ?
C32 C33 1.369(7) ?
C32 H32 0.9500 ?
C33 C34 1.391(5) ?
C33 H33 0.9500 ?
C34 C35 1.469(6) ?
C35 C40 1.403(5) ?
C35 C36 1.415(5) ?
C36 C37 1.399(5) ?
C37 C38 1.379(5) ?
C37 H37 0.9500 ?
C38 C39 1.388(7) ?
C38 H38 0.9500 ?
C39 C40 1.369(7) ?
C39 H39 0.9500 ?
C40 H40 0.9500 ?

loop_
_geom_hbond_atom_site_label_D
_geom_hbond_atom_site_label_H
_geom_hbond_atom_site_label_A
_geom_hbond_site_symmetry_A
_geom_hbond_distance_DH
_geom_hbond_distance_HA
_geom_hbond_distance_DA
_geom_hbond_angle_DHA
_geom_hbond_publ_flag
C29 H29A Cg1 2_544 0.98 2.89 3.589(4) 136 y
C39 H39 Cg2 2_645 0.95 2.89 3.796(5) 160 y

loop_
_geom_torsion_atom_site_label_1
_geom_torsion_atom_site_label_2
_geom_torsion_atom_site_label_3
_geom_torsion_atom_site_label_4
_geom_torsion
C5 N1 C1 C2 0.0(5)
Ir1 N1 C1 C2 -179.0(3)
N1 C1 C2 C3 1.2(6)
C1 C2 C3 C4 -0.9(6)
C2 C3 C4 C5 -0.5(6)
C1 N1 C5 C4 -1.5(5)
Ir1 N1 C5 C4 177.6(3)
C1 N1 C5 C6 176.9(3)
Ir1 N1 C5 C6 -4.0(4)
C3 C4 C5 N1 1.7(5)
C3 C4 C5 C6 -176.5(4)
N1 C5 C6 C7 -175.9(3)
C4 C5 C6 C7 2.4(5)
N1 C5 C6 C11 1.3(4)
C4 C5 C6 C11 179.6(3)
C11 C6 C7 C8 -0.1(5)
C5 C6 C7 C8 176.9(3)
C6 C7 C8 C9 0.4(5)
C7 C8 C9 C10 -0.7(6)
C8 C9 C10 C11 0.7(6)
C9 C10 C11 C6 -0.3(5)
C9 C10 C11 Ir1 -179.5(3)
C7 C6 C11 C10 0.1(5)
C5 C6 C11 C10 -177.2(3)
C7 C6 C11 Ir1 179.3(3)
C5 C6 C11 Ir1 2.1(4)
C28 N2 C12 C19 2.6(4)
Ir1 N2 C12 C19 179.9(2)
C28 N2 C12 C13 -178.2(3)
Ir1 N2 C12 C13 -1.0(3)
N2 C12 C13 C18 -177.8(3)
C19 C12 C13 C18 1.2(5)
N2 C12 C13 C14 1.9(4)
C19 C12 C13 C14 -179.1(3)
C18 C13 C14 C15 1.5(4)
C12 C13 C14 C15 -178.2(3)
C18 C13 C14 Ir1 177.8(2)
C12 C13 C14 Ir1 -1.9(3)
C13 C14 C15 C16 -0.2(5)
Ir1 C14 C15 C16 -176.0(3)
C14 C15 C16 C17 -0.9(5)
C15 C16 C17 C18 0.7(5)
C16 C17 C18 C13 0.5(5)
C14 C13 C18 C17 -1.7(5)
C12 C13 C18 C17 178.0(3)
N2 C12 C19 C20 -1.7(5)
C13 C12 C19 C20 179.3(3)
C12 C19 C20 C21 -0.8(5)
C12 C19 C20 C29 176.5(3)
C19 C20 C21 C28 2.3(4)
C29 C20 C21 C28 -174.9(3)
C19 C20 C21 C22 -176.6(3)
C29 C20 C21 C22 6.2(5)
C28 C21 C22 C23 42.5(4)
C20 C21 C22 C23 -138.7(3)
C28 C21 C22 C27 -133.6(3)
C20 C21 C22 C27 45.3(4)
C27 C22 C23 C24 -0.8(5)
C21 C22 C23 C24 -177.0(3)
C22 C23 C24 C25 -0.4(5)
C23 C24 C25 C26 0.7(5)
C24 C25 C26 C27 0.2(5)
C25 C26 C27 C22 -1.4(5)
C23 C22 C27 C26 1.7(5)
C21 C22 C27 C26 177.9(3)
C12 N2 C28 C21 -1.1(5)
Ir1 N2 C28 C21 -178.0(2)
C20 C21 C28 N2 -1.4(5)
C22 C21 C28 N2 177.5(3)
C34 N3 C30 C31 -1.2(5)
Ir1 N3 C30 C31 -176.5(3)
N3 C30 C31 C32 -0.1(6)
C30 C31 C32 C33 0.4(7)
C31 C32 C33 C34 0.6(7)
C30 N3 C34 C33 2.2(5)
Ir1 N3 C34 C33 178.0(3)
C30 N3 C34 C35 -176.1(3)
Ir1 N3 C34 C35 -0.3(4)
C32 C33 C34 N3 -2.0(6)
C32 C33 C34 C35 176.1(4)
N3 C34 C35 C40 176.4(3)
C33 C34 C35 C40 -1.8(6)
N3 C34 C35 C36 -0.2(5)
C33 C34 C35 C36 -178.3(4)
C40 C35 C36 C37 1.3(5)
C34 C35 C36 C37 177.9(3)
C40 C35 C36 Ir1 -176.1(3)
C34 C35 C36 Ir1 0.5(4)
C35 C36 C37 C38 -1.6(5)
Ir1 C36 C37 C38 175.4(3)
C36 C37 C38 C39 0.4(6)
C37 C38 C39 C40 1.1(7)
C38 C39 C40 C35 -1.4(7)
C36 C35 C40 C39 0.2(6)
C34 C35 C40 C39 -176.2(4)

_cod_database_fobs_code 2241941
